data_7035091
loop_
_publ_author_name
'Glotzbach, Christoph'
'G\"odeke, Nadine'
'Fr\"ohlich, Roland'
'Daniliuc, Constantin-Gabriel'
'Saito, Shohei'
'Yamaguchi, Shigehiro'
'W\"urthwein, Ernst-Ulrich'

_publ_section_title
;
 Fluorescent benzene-centered mono-, bis- and tris-triazapentadiene-boron
 complexes.
;
_journal_issue 20
_journal_name_full 'Dalton transactions (Cambridge, England : 2003)'
_journal_page_first 9659
_journal_page_last 9671
_journal_paper_doi 10.1039/c5dt00908a
_journal_volume 44
_journal_year 2015
_chemical_formula_sum 'C111 H96 B3 N9'
_chemical_formula_weight 1588.40
_chemical_name_systematic
; 
 ? 
;
_space_group_IT_number 19
_symmetry_cell_setting orthorhombic
_symmetry_space_group_name_Hall 'P 2ac 2ab'
_symmetry_space_group_name_H-M 'P 21 21 21'
_atom_sites_solution_hydrogens geom
_atom_sites_solution_primary direct
_atom_sites_solution_secondary difmap
_audit_creation_method SHELXL-97
_audit_update_record
;
2014-09-17 deposited with the CCDC.
2015-04-16 downloaded from the CCDC.
;
_cell_angle_alpha 90.00
_cell_angle_beta 90.00
_cell_angle_gamma 90.00
_cell_formula_units_Z 4
_cell_length_a 14.8875(9)
_cell_length_b 20.1518(13)
_cell_length_c 32.0673(8)
_cell_measurement_reflns_used 12916
_cell_measurement_temperature 223(2)
_cell_measurement_theta_max 68.25
_cell_measurement_theta_min 0.88
_cell_volume 9620.5(9)
_computing_cell_refinement 'Collect (Nonius B.V., 1998)'
_computing_data_collection 'Collect (Nonius B.V., 1998)'
_computing_data_reduction 'Denzo-SMN (Otwinowski & Minor, 1997)'
_computing_molecular_graphics 'XP (BrukerAXS, 2000)'
_computing_publication_material 'SHELXL-97 (Sheldrick, 1997)'
_computing_structure_refinement 'SHELXL-97 (Sheldrick, 1997)'
_computing_structure_solution 'SHELXS-97 (Sheldrick, 1990)'
_diffrn_ambient_temperature 223(2)
_diffrn_measured_fraction_theta_full 0.934
_diffrn_measured_fraction_theta_max 0.934
_diffrn_measurement_device_type 'Nonius KappaCCD APEXII'
_diffrn_measurement_method '\w and \f scans'
_diffrn_radiation_monochromator graphite
_diffrn_radiation_source 'fine-focus sealed tube'
_diffrn_radiation_type CuK\a
_diffrn_radiation_wavelength 1.54178
_diffrn_reflns_av_R_equivalents 0.174
_diffrn_reflns_av_sigmaI/netI 0.1557
_diffrn_reflns_limit_h_max 17
_diffrn_reflns_limit_h_min -17
_diffrn_reflns_limit_k_max 21
_diffrn_reflns_limit_k_min 0
_diffrn_reflns_limit_l_max 38
_diffrn_reflns_limit_l_min 0
_diffrn_reflns_number 46596
_diffrn_reflns_theta_full 66.83
_diffrn_reflns_theta_max 66.83
_diffrn_reflns_theta_min 3.27
_exptl_absorpt_coefficient_mu 0.487
_exptl_absorpt_correction_T_max 0.9903
_exptl_absorpt_correction_T_min 0.9529
_exptl_absorpt_correction_type multi-scan
_exptl_absorpt_process_details 'Denzo (Otwinowski, Borek, Majewski & Minor, 2003)'
_exptl_crystal_colour yellow
_exptl_crystal_density_diffrn 1.097
_exptl_crystal_density_method 'not measured'
_exptl_crystal_description plate
_exptl_crystal_F_000 3360
_exptl_crystal_size_max 0.10
_exptl_crystal_size_mid 0.06
_exptl_crystal_size_min 0.02
_refine_diff_density_max 0.164
_refine_diff_density_min -0.195
_refine_diff_density_rms 0.041
_refine_ls_abs_structure_details 'Flack H D (1983), Acta Cryst. A39, 876-881'
_refine_ls_abs_structure_Flack -1.1(6)
_refine_ls_extinction_method none
_refine_ls_goodness_of_fit_ref 0.971
_refine_ls_hydrogen_treatment constr
_refine_ls_matrix_type full
_refine_ls_number_parameters 1117
_refine_ls_number_reflns 15310
_refine_ls_number_restraints 48
_refine_ls_restrained_S_all 0.983
_refine_ls_R_factor_all 0.2002
_refine_ls_R_factor_gt 0.0833
_refine_ls_shift/su_max 0.000
_refine_ls_shift/su_mean 0.000
_refine_ls_structure_factor_coef Fsqd
_refine_ls_weighting_details 'calc w=1/[\s^2^(Fo^2^)+(0.0745P)^2^+0.0000P] where P=(Fo^2^+2Fc^2^)/3'
_refine_ls_weighting_scheme calc
_refine_ls_wR_factor_gt 0.1510
_refine_ls_wR_factor_ref 0.1842
_reflns_number_gt 6941
_reflns_number_total 15310
_reflns_threshold_expression >2sigma(I)
_cod_data_source_file c5dt00908a2.cif
_cod_data_source_block wue6682
_cod_depositor_comments 'Adding full bibliography for 7035088--7035091.cif.'
_cod_original_sg_symbol_H-M P212121
_cod_database_code 7035091

loop_
_symmetry_equiv_pos_as_xyz
'x, y, z'
'-x+1/2, -y, z+1/2'
'-x, y+1/2, -z+1/2'
'x+1/2, -y+1/2, -z'

loop_
_atom_site_label
_atom_site_type_symbol
_atom_site_fract_x
_atom_site_fract_y
_atom_site_fract_z
_atom_site_U_iso_or_equiv
_atom_site_adp_type
_atom_site_occupancy
_atom_site_symmetry_multiplicity
_atom_site_calc_flag
_atom_site_refinement_flags
B1 B -0.7359(5) 1.8326(3) 0.32709(18) 0.0418(18) Uani 1 1 d .
B2 B -0.7412(5) 2.1111(3) 0.10227(19) 0.0455(18) Uani 1 1 d .
B3 B -0.7641(5) 1.6741(4) 0.0687(2) 0.051(2) Uani 1 1 d .
C1 C -0.7404(4) 1.8328(3) 0.13345(16) 0.0376(14) Uani 1 1 d .
C2 C -0.7386(4) 1.9001(3) 0.12713(16) 0.0410(15) Uani 1 1 d .
H2 H -0.7417 1.9164 0.0997 0.049 Uiso 1 1 calc R
C3 C -0.7323(3) 1.9451(3) 0.16011(16) 0.0397(14) Uani 1 1 d .
C4 C -0.7274(4) 1.9199(3) 0.20069(16) 0.0459(15) Uani 1 1 d .
H4 H -0.7237 1.9492 0.2235 0.055 Uiso 1 1 calc R
C5 C -0.7281(4) 1.8523(3) 0.20736(16) 0.0469(16) Uani 1 1 d .
C6 C -0.7330(4) 1.8076(3) 0.17399(15) 0.0421(15) Uani 1 1 d .
H6 H -0.7313 1.7616 0.1787 0.051 Uiso 1 1 calc R
C7 C -0.7247(4) 1.8237(3) 0.25075(16) 0.0439(15) Uani 1 1 d .
N8 N -0.7719(3) 1.8502(2) 0.28189(12) 0.0438(12) Uani 1 1 d .
N10 N -0.7223(3) 1.7544(2) 0.32377(14) 0.0426(12) Uani 1 1 d .
C11 C -0.6829(4) 1.7311(3) 0.28947(18) 0.0489(17) Uani 1 1 d .
N12 N -0.6723(3) 1.7699(2) 0.25482(13) 0.0454(13) Uani 1 1 d .
C13 C -0.7312(4) 2.0182(3) 0.15222(17) 0.0417(15) Uani 1 1 d .
N14 N -0.6780(3) 2.0546(3) 0.17663(13) 0.0440(12) Uani 1 1 d .
C15 C -0.6897(4) 2.1213(3) 0.17552(17) 0.0441(15) Uani 1 1 d .
N16 N -0.7298(3) 2.1528(2) 0.14401(13) 0.0442(12) Uani 1 1 d .
N18 N -0.7796(3) 2.0436(2) 0.12040(13) 0.0416(12) Uani 1 1 d .
C19 C -0.7500(4) 1.7862(3) 0.09709(16) 0.0393(14) Uani 1 1 d .
N20 N -0.7938(3) 1.7293(2) 0.10135(12) 0.0392(12) Uani 1 1 d .
N22 N -0.7721(3) 1.7148(2) 0.02602(12) 0.0437(12) Uani 1 1 d .
C23 C -0.7375(4) 1.7753(3) 0.02624(17) 0.0416(15) Uani 1 1 d .
N24 N -0.7117(3) 1.8062(2) 0.06153(13) 0.0473(13) Uani 1 1 d .
C31 C -0.8507(4) 1.8893(3) 0.27230(17) 0.0454(16) Uani 1 1 d .
C32 C -0.9163(4) 1.8634(3) 0.24595(17) 0.0517(17) Uani 1 1 d .
H32 H -0.9109 1.8200 0.2355 0.062 Uiso 1 1 calc R
C33 C -0.9891(4) 1.9020(4) 0.23538(18) 0.0616(19) Uani 1 1 d .
H33 H -1.0325 1.8844 0.2172 0.074 Uiso 1 1 calc R
C34 C -1.0009(5) 1.9654(4) 0.2505(2) 0.0638(19) Uani 1 1 d .
C35 C -0.9377(5) 1.9883(3) 0.2787(2) 0.072(2) Uani 1 1 d .
H35 H -0.9448 2.0308 0.2902 0.086 Uiso 1 1 calc R
C36 C -0.8639(4) 1.9501(3) 0.29051(17) 0.0570(18) Uani 1 1 d .
H36 H -0.8235 1.9660 0.3108 0.068 Uiso 1 1 calc R
C37 C -1.0793(5) 2.0073(4) 0.2371(2) 0.089(3) Uani 1 1 d .
H37A H -1.1236 1.9796 0.2234 0.134 Uiso 1 1 calc R
H37B H -1.0588 2.0413 0.2179 0.134 Uiso 1 1 calc R
H37C H -1.1061 2.0281 0.2613 0.134 Uiso 1 1 calc R
C41 C -0.7513(4) 1.7082(3) 0.35550(17) 0.0420(15) Uani 1 1 d .
C42 C -0.8078(4) 1.6565(3) 0.3468(2) 0.0626(18) Uani 1 1 d .
H42 H -0.8284 1.6501 0.3193 0.075 Uiso 1 1 calc R
C43 C -0.8349(5) 1.6136(4) 0.3780(2) 0.074(2) Uani 1 1 d .
H43 H -0.8720 1.5774 0.3713 0.089 Uiso 1 1 calc R
C44 C -0.8083(5) 1.6228(4) 0.4190(2) 0.076(2) Uani 1 1 d .
C45 C -0.7540(5) 1.6760(4) 0.4275(2) 0.071(2) Uani 1 1 d .
H45 H -0.7351 1.6831 0.4551 0.085 Uiso 1 1 calc R
C46 C -0.7256(4) 1.7200(3) 0.39645(16) 0.0481(16) Uani 1 1 d .
H46 H -0.6899 1.7569 0.4032 0.058 Uiso 1 1 calc R
C47 C -0.8350(6) 1.5752(4) 0.4541(2) 0.120(3) Uani 1 1 d .
H47A H -0.8114 1.5313 0.4482 0.180 Uiso 1 1 calc R
H47B H -0.8999 1.5731 0.4560 0.180 Uiso 1 1 calc R
H47C H -0.8105 1.5910 0.4803 0.180 Uiso 1 1 calc R
C51 C -0.6467(4) 1.6632(3) 0.28622(18) 0.0496(16) Uani 1 1 d .
C52 C -0.6573(5) 1.6276(3) 0.25021(19) 0.074(2) Uani 1 1 d .
H52 H -0.6890 1.6464 0.2278 0.089 Uiso 1 1 calc R
C53 C -0.6218(6) 1.5639(4) 0.2462(2) 0.095(3) Uani 1 1 d .
H53 H -0.6296 1.5401 0.2213 0.114 Uiso 1 1 calc R
C54 C -0.5754(6) 1.5358(4) 0.2789(3) 0.091(3) Uani 1 1 d .
C55 C -0.5613(5) 1.5722(4) 0.3141(2) 0.073(2) Uani 1 1 d .
H55 H -0.5270 1.5540 0.3359 0.087 Uiso 1 1 calc R
C56 C -0.5963(4) 1.6351(4) 0.3184(2) 0.0634(19) Uani 1 1 d .
H56 H -0.5862 1.6592 0.3430 0.076 Uiso 1 1 calc R
C57 C -0.5340(6) 1.4649(4) 0.2762(2) 0.121(3) Uani 1 1 d U
H57A H -0.4978 1.4566 0.3008 0.182 Uiso 1 1 calc R
H57B H -0.4967 1.4617 0.2515 0.182 Uiso 1 1 calc R
H57C H -0.5818 1.4323 0.2746 0.182 Uiso 1 1 calc R
C61 C -0.6404(4) 1.8677(4) 0.33377(18) 0.0527(17) Uani 1 1 d .
C62 C -0.6238(5) 1.9333(4) 0.3231(2) 0.078(2) Uani 1 1 d .
H62 H -0.6698 1.9559 0.3088 0.094 Uiso 1 1 calc R
C63 C -0.5480(6) 1.9677(4) 0.3311(3) 0.099(3) Uani 1 1 d .
H63 H -0.5429 2.0129 0.3241 0.118 Uiso 1 1 calc R
C64 C -0.4785(6) 1.9340(5) 0.3499(3) 0.100(3) Uani 1 1 d .
H64 H -0.4240 1.9561 0.3552 0.120 Uiso 1 1 calc R
C65 C -0.4876(5) 1.8694(5) 0.3607(3) 0.096(3) Uani 1 1 d .
H65 H -0.4399 1.8470 0.3738 0.115 Uiso 1 1 calc R
C66 C -0.5669(5) 1.8366(4) 0.3526(2) 0.072(2) Uani 1 1 d .
H66 H -0.5718 1.7917 0.3601 0.086 Uiso 1 1 calc R
C71 C -0.8090(5) 1.8489(3) 0.36311(17) 0.0478(16) Uani 1 1 d .
C72 C -0.7847(5) 1.8799(3) 0.40028(17) 0.0624(19) Uani 1 1 d .
H72 H -0.7271 1.8984 0.4032 0.075 Uiso 1 1 calc R
C73 C -0.8455(7) 1.8836(4) 0.4331(2) 0.086(3) Uani 1 1 d .
H73 H -0.8281 1.9052 0.4578 0.104 Uiso 1 1 calc R
C74 C -0.9289(7) 1.8573(4) 0.4307(3) 0.090(3) Uani 1 1 d .
H74 H -0.9686 1.8596 0.4534 0.108 Uiso 1 1 calc R
C75 C -0.9547(5) 1.8263(4) 0.3932(3) 0.076(2) Uani 1 1 d .
H75 H -1.0123 1.8076 0.3907 0.092 Uiso 1 1 calc R
C76 C -0.8956(5) 1.8234(3) 0.36044(19) 0.062(2) Uani 1 1 d .
H76 H -0.9143 1.8036 0.3354 0.074 Uiso 1 1 calc R
C81 C -0.6532(4) 2.1566(3) 0.21240(18) 0.0501(16) Uani 1 1 d .
C82 C -0.6038(4) 2.2150(3) 0.20675(19) 0.0565(18) Uani 1 1 d .
H82 H -0.5948 2.2314 0.1796 0.068 Uiso 1 1 calc R
C83 C -0.5681(5) 2.2492(3) 0.2403(2) 0.071(2) Uani 1 1 d .
H83 H -0.5357 2.2887 0.2362 0.085 Uiso 1 1 calc R
C84 C -0.5806(5) 2.2244(4) 0.2799(2) 0.078(2) Uani 1 1 d .
C85 C -0.6297(5) 2.1670(4) 0.2860(2) 0.084(2) Uani 1 1 d .
H85 H -0.6404 2.1514 0.3132 0.100 Uiso 1 1 calc R
C86 C -0.6631(4) 2.1323(3) 0.25211(18) 0.0642(19) Uani 1 1 d .
H86 H -0.6929 2.0917 0.2563 0.077 Uiso 1 1 calc R
C87 C -0.5437(7) 2.2635(4) 0.3174(2) 0.140(4) Uani 1 1 d .
H87A H -0.4801 2.2541 0.3207 0.210 Uiso 1 1 calc R
H87B H -0.5755 2.2503 0.3425 0.210 Uiso 1 1 calc R
H87C H -0.5521 2.3106 0.3128 0.210 Uiso 1 1 calc R
C91 C -0.7610(4) 2.2198(3) 0.14894(18) 0.0445(15) Uani 1 1 d .
C92 C -0.7351(4) 2.2678(3) 0.11995(19) 0.0538(17) Uani 1 1 d .
H92 H -0.6992 2.2561 0.0970 0.065 Uiso 1 1 calc R
C93 C -0.7627(4) 2.3332(3) 0.1253(2) 0.0599(18) Uani 1 1 d .
H93 H -0.7455 2.3654 0.1057 0.072 Uiso 1 1 calc R
C94 C -0.8151(5) 2.3516(4) 0.1590(2) 0.075(2) Uani 1 1 d .
C95 C -0.8421(5) 2.3022(4) 0.1863(2) 0.075(2) Uani 1 1 d .
H95 H -0.8801 2.3130 0.2087 0.090 Uiso 1 1 calc R
C96 C -0.8148(4) 2.2383(3) 0.18128(18) 0.0574(18) Uani 1 1 d .
H96 H -0.8334 2.2061 0.2006 0.069 Uiso 1 1 calc R
C97 C -0.8424(7) 2.4240(4) 0.1653(3) 0.132(4) Uani 1 1 d .
H97A H -0.8001 2.4526 0.1509 0.198 Uiso 1 1 calc R
H97B H -0.8421 2.4344 0.1948 0.198 Uiso 1 1 calc R
H97C H -0.9022 2.4309 0.1541 0.198 Uiso 1 1 calc R
C101 C -0.8603(4) 2.0103(3) 0.10776(18) 0.0460(16) Uani 1 1 d .
C102 C -0.8786(4) 1.9992(3) 0.06545(19) 0.0554(17) Uani 1 1 d .
H102 H -0.8403 2.0160 0.0447 0.066 Uiso 1 1 calc R
C103 C -0.9539(5) 1.9629(4) 0.0548(2) 0.078(2) Uani 1 1 d .
H103 H -0.9652 1.9543 0.0265 0.094 Uiso 1 1 calc R
C104 C -1.0133(5) 1.9388(4) 0.0843(3) 0.080(2) Uani 1 1 d .
C105 C -0.9971(4) 1.9536(4) 0.1259(2) 0.068(2) Uani 1 1 d .
H105 H -1.0374 1.9393 0.1466 0.082 Uiso 1 1 calc R
C106 C -0.9225(4) 1.9890(3) 0.1366(2) 0.0576(18) Uani 1 1 d .
H106 H -0.9132 1.9993 0.1649 0.069 Uiso 1 1 calc R
C107 C -1.0945(5) 1.8989(5) 0.0714(3) 0.144(4) Uani 1 1 d .
H10A H -1.1321 1.8909 0.0956 0.216 Uiso 1 1 calc R
H10B H -1.0752 1.8569 0.0597 0.216 Uiso 1 1 calc R
H10C H -1.1283 1.9234 0.0506 0.216 Uiso 1 1 calc R
C111 C -0.8139(4) 2.1457(3) 0.07152(17) 0.0490(16) Uani 1 1 d .
C112 C -0.7927(4) 2.1623(3) 0.03022(17) 0.0612(19) Uani 1 1 d .
H112 H -0.7338 2.1552 0.0206 0.073 Uiso 1 1 calc R
C113 C -0.8557(6) 2.1888(4) 0.0031(2) 0.088(3) Uani 1 1 d .
H113 H -0.8396 2.1978 -0.0247 0.105 Uiso 1 1 calc R
C114 C -0.9401(7) 2.2018(4) 0.0163(3) 0.098(3) Uani 1 1 d .
H114 H -0.9823 2.2209 -0.0020 0.118 Uiso 1 1 calc R
C115 C -0.9636(5) 2.1869(3) 0.0567(2) 0.069(2) Uani 1 1 d .
H115 H -1.0226 2.1951 0.0658 0.082 Uiso 1 1 calc R
C116 C -0.9024(4) 2.1600(3) 0.08443(19) 0.0593(18) Uani 1 1 d .
H116 H -0.9199 2.1512 0.1120 0.071 Uiso 1 1 calc R
C121 C -0.6451(4) 2.0983(3) 0.08147(17) 0.0450(16) Uani 1 1 d .
C122 C -0.6297(5) 2.0418(3) 0.05676(19) 0.0618(19) Uani 1 1 d .
H122 H -0.6761 2.0107 0.0533 0.074 Uiso 1 1 calc R
C123 C -0.5476(6) 2.0309(4) 0.0373(2) 0.072(2) Uani 1 1 d .
H123 H -0.5399 1.9931 0.0205 0.086 Uiso 1 1 calc R
C124 C -0.4774(6) 2.0748(5) 0.0424(2) 0.080(2) Uani 1 1 d .
H124 H -0.4216 2.0669 0.0296 0.095 Uiso 1 1 calc R
C125 C -0.4909(5) 2.1310(4) 0.0668(2) 0.079(2) Uani 1 1 d .
H125 H -0.4445 2.1622 0.0704 0.095 Uiso 1 1 calc R
C126 C -0.5732(5) 2.1406(4) 0.08573(19) 0.067(2) Uani 1 1 d .
H126 H -0.5805 2.1783 0.1026 0.080 Uiso 1 1 calc R
C131 C -0.8660(4) 1.7234(3) 0.13004(16) 0.0466(16) Uani 1 1 d .
C132 C -0.8734(5) 1.6698(3) 0.1567(2) 0.071(2) Uani 1 1 d .
H132 H -0.8296 1.6362 0.1565 0.086 Uiso 1 1 calc R
C133 C -0.9457(6) 1.6659(4) 0.1838(2) 0.089(3) Uani 1 1 d U
H133 H -0.9485 1.6304 0.2027 0.107 Uiso 1 1 calc R
C134 C -1.0129(6) 1.7116(5) 0.1840(2) 0.083(2) Uani 1 1 d U
C135 C -1.0076(5) 1.7644(4) 0.1571(2) 0.080(2) Uani 1 1 d .
H135 H -1.0531 1.7967 0.1569 0.096 Uiso 1 1 calc R
C136 C -0.9342(5) 1.7700(3) 0.12983(19) 0.0585(18) Uani 1 1 d .
H136 H -0.9313 1.8059 0.1112 0.070 Uiso 1 1 calc R
C137 C -1.0945(6) 1.7057(5) 0.2137(3) 0.139(4) Uani 1 1 d U
H13A H -1.1326 1.7444 0.2106 0.209 Uiso 1 1 calc R
H13B H -1.0735 1.7027 0.2423 0.209 Uiso 1 1 calc R
H13C H -1.1286 1.6661 0.2068 0.209 Uiso 1 1 calc R
C141 C -0.8232(4) 1.6892(3) -0.00813(17) 0.0455(16) Uani 1 1 d .
C142 C -0.8972(4) 1.7240(3) -0.02235(19) 0.0586(19) Uani 1 1 d .
H142 H -0.9105 1.7657 -0.0108 0.070 Uiso 1 1 calc R
C143 C -0.9517(5) 1.6987(4) -0.0531(2) 0.068(2) Uani 1 1 d .
H143 H -1.0017 1.7232 -0.0622 0.081 Uiso 1 1 calc R
C144 C -0.9332(5) 1.6367(4) -0.07085(18) 0.0549(18) Uani 1 1 d .
C145 C -0.8592(4) 1.6026(3) -0.05650(17) 0.0532(17) Uani 1 1 d .
H145 H -0.8455 1.5611 -0.0682 0.064 Uiso 1 1 calc R
C146 C -0.8046(4) 1.6277(3) -0.02551(17) 0.0487(16) Uani 1 1 d .
H146 H -0.7548 1.6031 -0.0162 0.058 Uiso 1 1 calc R
C147 C -0.9953(5) 1.6064(4) -0.10387(19) 0.086(2) Uani 1 1 d .
H14A H -0.9599 1.5810 -0.1236 0.129 Uiso 1 1 calc R
H14B H -1.0268 1.6416 -0.1184 0.129 Uiso 1 1 calc R
H14C H -1.0385 1.5774 -0.0904 0.129 Uiso 1 1 calc R
C151 C -0.7278(4) 1.8150(3) -0.01269(16) 0.0489(16) Uani 1 1 d .
C152 C -0.6978(4) 1.7862(3) -0.04988(17) 0.064(2) Uani 1 1 d .
H152 H -0.6841 1.7406 -0.0509 0.077 Uiso 1 1 calc R
C153 C -0.6885(5) 1.8249(4) -0.0851(2) 0.082(2) Uani 1 1 d .
H153 H -0.6669 1.8055 -0.1098 0.098 Uiso 1 1 calc R
C154 C -0.7100(5) 1.8913(4) -0.08496(19) 0.078(2) Uani 1 1 d .
C155 C -0.7401(5) 1.9185(3) -0.04843(19) 0.071(2) Uani 1 1 d .
H155 H -0.7562 1.9636 -0.0480 0.085 Uiso 1 1 calc R
C156 C -0.7475(4) 1.8822(3) -0.01262(18) 0.0632(19) Uani 1 1 d .
H156 H -0.7660 1.9029 0.0122 0.076 Uiso 1 1 calc R
C157 C -0.6992(6) 1.9339(4) -0.12386(19) 0.104(3) Uani 1 1 d .
H15A H -0.7521 1.9614 -0.1274 0.156 Uiso 1 1 calc R
H15B H -0.6921 1.9054 -0.1480 0.156 Uiso 1 1 calc R
H15C H -0.6466 1.9618 -0.1209 0.156 Uiso 1 1 calc R
C161 C -0.8294(5) 1.6125(4) 0.06820(17) 0.0601(19) Uani 1 1 d .
C162 C -0.7954(6) 1.5479(4) 0.0684(2) 0.087(2) Uani 1 1 d U
H162 H -0.7334 1.5415 0.0720 0.105 Uiso 1 1 calc R
C163 C -0.8518(9) 1.4916(5) 0.0632(3) 0.133(4) Uani 1 1 d U
H163 H -0.8289 1.4482 0.0613 0.160 Uiso 1 1 calc R
C164 C -0.9399(9) 1.5047(6) 0.0611(3) 0.126(3) Uani 1 1 d U
H164 H -0.9779 1.4674 0.0606 0.151 Uiso 1 1 calc R
C165 C -0.9821(6) 1.5654(6) 0.0598(3) 0.114(3) Uani 1 1 d U
H165 H -1.0444 1.5708 0.0565 0.136 Uiso 1 1 calc R
C166 C -0.9207(6) 1.6193(4) 0.06393(19) 0.088(3) Uani 1 1 d .
H166 H -0.9444 1.6625 0.0637 0.106 Uiso 1 1 calc R
C171 C -0.6621(4) 1.6560(3) 0.07795(17) 0.0497(17) Uani 1 1 d .
C172 C -0.5968(5) 1.6451(3) 0.0480(2) 0.0610(19) Uani 1 1 d .
H172 H -0.6128 1.6519 0.0200 0.073 Uiso 1 1 calc R
C173 C -0.5097(5) 1.6248(4) 0.0562(2) 0.076(2) Uani 1 1 d .
H173 H -0.4683 1.6195 0.0343 0.091 Uiso 1 1 calc R
C174 C -0.4846(6) 1.6126(4) 0.0968(3) 0.090(3) Uani 1 1 d .
H174 H -0.4263 1.5978 0.1031 0.108 Uiso 1 1 calc R
C175 C -0.5471(7) 1.6226(4) 0.1278(3) 0.096(3) Uani 1 1 d .
H175 H -0.5316 1.6147 0.1557 0.115 Uiso 1 1 calc R
C176 C -0.6321(5) 1.6441(3) 0.1179(2) 0.072(2) Uani 1 1 d .
H176 H -0.6726 1.6511 0.1400 0.087 Uiso 1 1 calc R

loop_
_atom_site_aniso_label
_atom_site_aniso_U_11
_atom_site_aniso_U_22
_atom_site_aniso_U_33
_atom_site_aniso_U_23
_atom_site_aniso_U_13
_atom_site_aniso_U_12
B1 0.055(5) 0.039(4) 0.031(3) -0.005(3) -0.007(3) 0.007(4)
B2 0.056(5) 0.041(5) 0.040(4) -0.003(3) -0.004(4) -0.009(4)
B3 0.069(6) 0.037(5) 0.046(4) -0.003(3) 0.003(4) 0.002(4)
C1 0.045(4) 0.029(4) 0.038(3) -0.004(3) 0.000(3) -0.003(3)
C2 0.051(4) 0.037(4) 0.035(3) 0.001(3) 0.000(3) -0.001(3)
C3 0.041(4) 0.037(4) 0.041(3) 0.006(3) 0.001(3) -0.006(3)
C4 0.057(4) 0.043(4) 0.038(3) 0.003(3) -0.003(3) -0.002(3)
C5 0.063(4) 0.046(4) 0.032(3) 0.002(3) -0.004(3) -0.002(4)
C6 0.058(4) 0.030(3) 0.039(3) 0.003(3) 0.000(3) -0.001(3)
C7 0.054(4) 0.043(4) 0.035(3) -0.003(3) -0.002(3) 0.002(4)
N8 0.062(3) 0.037(3) 0.032(2) -0.002(2) -0.004(3) 0.006(3)
N10 0.054(3) 0.032(3) 0.042(3) -0.002(2) -0.002(3) 0.008(3)
C11 0.051(4) 0.052(5) 0.044(4) 0.001(3) -0.007(3) 0.014(4)
N12 0.062(3) 0.039(3) 0.036(3) 0.004(3) -0.007(3) 0.010(3)
C13 0.048(4) 0.036(4) 0.041(3) -0.002(3) -0.002(3) -0.003(3)
N14 0.051(3) 0.037(3) 0.044(3) -0.004(3) -0.001(2) -0.011(3)
C15 0.048(4) 0.045(4) 0.039(3) -0.003(3) -0.003(3) -0.010(4)
N16 0.053(3) 0.041(3) 0.039(3) -0.008(2) -0.001(2) -0.003(3)
N18 0.047(3) 0.041(3) 0.036(3) -0.004(2) -0.005(2) -0.002(3)
C19 0.037(4) 0.041(4) 0.040(3) -0.004(3) -0.002(3) -0.005(3)
N20 0.049(3) 0.037(3) 0.031(2) -0.001(2) 0.004(2) -0.003(3)
N22 0.059(3) 0.043(3) 0.029(2) -0.004(2) -0.006(2) -0.001(3)
C23 0.046(4) 0.039(4) 0.040(3) -0.004(3) 0.006(3) 0.001(3)
N24 0.062(3) 0.045(3) 0.034(3) -0.004(2) 0.011(3) -0.007(3)
C31 0.057(4) 0.041(4) 0.038(3) 0.003(3) -0.007(3) 0.007(4)
C32 0.066(5) 0.044(4) 0.045(4) -0.002(3) 0.004(4) 0.008(4)
C33 0.053(4) 0.073(6) 0.059(4) -0.003(4) -0.013(3) 0.009(4)
C34 0.071(5) 0.065(5) 0.055(4) 0.002(4) -0.003(4) 0.025(4)
C35 0.098(6) 0.051(5) 0.067(5) -0.008(4) -0.007(5) 0.028(5)
C36 0.080(5) 0.050(5) 0.041(4) -0.011(3) -0.008(4) 0.017(4)
C37 0.090(6) 0.094(6) 0.084(5) 0.000(5) -0.028(4) 0.039(5)
C41 0.047(4) 0.037(4) 0.043(3) 0.002(3) 0.003(3) 0.001(3)
C42 0.066(5) 0.057(5) 0.064(4) 0.006(4) -0.004(4) -0.014(4)
C43 0.079(5) 0.055(5) 0.089(6) 0.005(5) 0.006(5) -0.022(4)
C44 0.083(6) 0.074(6) 0.069(5) 0.018(5) 0.004(4) -0.012(5)
C45 0.078(5) 0.082(6) 0.053(4) 0.009(4) 0.000(4) 0.010(5)
C46 0.061(4) 0.045(4) 0.038(3) 0.007(3) -0.003(3) 0.011(4)
C47 0.121(7) 0.126(8) 0.113(7) 0.067(6) 0.014(6) -0.021(6)
C51 0.066(4) 0.037(4) 0.046(4) 0.003(3) 0.000(3) 0.017(4)
C52 0.130(6) 0.051(5) 0.042(4) -0.009(4) -0.007(4) 0.029(5)
C53 0.169(8) 0.057(6) 0.058(5) -0.005(4) 0.003(5) 0.042(6)
C54 0.150(8) 0.040(5) 0.083(6) 0.001(5) 0.018(6) 0.036(5)
C55 0.085(5) 0.066(6) 0.067(5) 0.015(4) 0.010(4) 0.029(5)
C56 0.066(5) 0.062(5) 0.063(4) 0.000(4) -0.003(4) 0.015(4)
C57 0.170(7) 0.095(6) 0.099(5) -0.004(5) 0.003(5) 0.056(6)
C61 0.058(5) 0.055(5) 0.045(4) -0.009(3) -0.007(3) 0.006(4)
C62 0.084(6) 0.062(6) 0.088(5) 0.005(5) -0.034(5) -0.007(5)
C63 0.080(7) 0.068(6) 0.149(8) 0.002(6) -0.028(6) -0.018(6)
C64 0.071(6) 0.089(8) 0.140(8) -0.021(7) -0.020(6) -0.031(6)
C65 0.064(6) 0.085(7) 0.139(7) -0.018(6) -0.030(5) 0.004(6)
C66 0.065(5) 0.074(6) 0.076(5) -0.007(4) -0.007(4) -0.008(5)
C71 0.060(5) 0.040(4) 0.044(4) 0.011(3) 0.000(3) 0.003(4)
C72 0.100(5) 0.055(5) 0.032(3) -0.013(3) -0.012(4) 0.016(4)
C73 0.156(8) 0.068(6) 0.036(4) -0.003(4) 0.006(5) 0.044(6)
C74 0.112(7) 0.083(7) 0.076(6) 0.016(5) 0.037(6) 0.044(6)
C75 0.082(6) 0.064(6) 0.083(5) 0.023(5) 0.005(5) 0.013(5)
C76 0.068(5) 0.072(5) 0.046(4) 0.015(4) 0.011(4) 0.013(4)
C81 0.062(4) 0.038(4) 0.050(4) -0.003(3) -0.008(3) -0.001(4)
C82 0.068(5) 0.047(5) 0.054(4) -0.011(4) -0.003(4) -0.015(4)
C83 0.096(6) 0.046(5) 0.071(5) 0.002(4) -0.023(4) -0.004(4)
C84 0.093(6) 0.064(6) 0.076(5) -0.018(5) -0.029(5) -0.015(5)
C85 0.127(7) 0.073(6) 0.050(4) 0.002(4) -0.023(4) -0.020(6)
C86 0.094(5) 0.053(4) 0.045(4) 0.007(4) -0.015(4) -0.017(4)
C87 0.227(11) 0.110(8) 0.083(6) -0.039(5) -0.075(7) -0.030(8)
C91 0.052(4) 0.032(4) 0.050(4) -0.002(3) -0.002(3) -0.001(3)
C92 0.053(4) 0.053(5) 0.055(4) 0.003(3) 0.004(3) 0.002(4)
C93 0.078(5) 0.037(4) 0.064(4) 0.006(4) 0.005(4) 0.004(4)
C94 0.117(6) 0.045(5) 0.064(4) -0.008(4) 0.008(5) 0.021(5)
C95 0.116(6) 0.048(5) 0.061(4) 0.004(4) 0.021(4) 0.025(5)
C96 0.074(5) 0.049(5) 0.049(4) 0.000(3) 0.019(4) 0.003(4)
C97 0.236(11) 0.056(6) 0.105(6) -0.004(5) 0.014(7) 0.040(7)
C101 0.048(4) 0.042(4) 0.049(4) 0.005(3) -0.004(3) -0.010(3)
C102 0.060(5) 0.055(4) 0.052(4) -0.009(4) -0.008(4) 0.003(4)
C103 0.088(6) 0.090(6) 0.056(5) -0.004(4) -0.032(5) -0.010(5)
C104 0.067(5) 0.089(6) 0.086(6) -0.011(5) -0.015(5) -0.024(5)
C105 0.046(4) 0.086(6) 0.072(5) 0.005(4) -0.004(4) -0.029(4)
C106 0.047(4) 0.059(5) 0.067(4) 0.018(4) 0.006(4) -0.008(4)
C107 0.122(7) 0.159(9) 0.151(8) -0.010(7) -0.067(6) -0.078(7)
C111 0.056(4) 0.044(4) 0.047(4) 0.005(3) -0.007(3) 0.001(3)
C112 0.075(5) 0.071(5) 0.038(4) 0.007(3) 0.014(4) 0.001(4)
C113 0.103(7) 0.110(7) 0.050(4) 0.032(5) -0.009(5) 0.022(6)
C114 0.097(7) 0.116(8) 0.081(6) 0.036(6) -0.023(5) 0.023(6)
C115 0.061(5) 0.063(5) 0.082(5) -0.007(4) -0.013(4) 0.012(4)
C116 0.057(5) 0.069(5) 0.053(4) 0.006(4) -0.008(4) 0.006(4)
C121 0.041(4) 0.054(5) 0.040(3) 0.009(3) 0.002(3) 0.001(4)
C122 0.080(5) 0.052(5) 0.054(4) -0.005(4) 0.011(4) -0.005(4)
C123 0.089(6) 0.068(6) 0.059(5) -0.001(4) 0.016(5) 0.017(5)
C124 0.074(6) 0.101(7) 0.064(5) 0.012(5) 0.019(4) 0.020(6)
C125 0.050(5) 0.105(7) 0.081(5) -0.003(5) 0.011(4) -0.005(5)
C126 0.055(5) 0.082(6) 0.064(4) -0.006(4) -0.001(4) 0.008(5)
C131 0.056(4) 0.051(4) 0.032(3) 0.003(3) 0.008(3) -0.014(4)
C132 0.099(6) 0.059(5) 0.055(4) -0.003(4) 0.017(4) -0.014(4)
C133 0.115(6) 0.088(6) 0.063(4) -0.004(4) 0.015(5) -0.040(5)
C134 0.096(6) 0.090(6) 0.062(4) -0.020(4) 0.028(4) -0.038(5)
C135 0.079(5) 0.073(6) 0.089(5) -0.037(5) 0.024(5) -0.016(5)
C136 0.070(5) 0.054(5) 0.051(4) -0.009(4) 0.011(4) -0.020(4)
C137 0.140(7) 0.149(7) 0.128(6) -0.026(6) 0.079(6) -0.034(6)
C141 0.054(4) 0.043(4) 0.039(3) -0.005(3) 0.005(3) 0.006(4)
C142 0.057(5) 0.064(5) 0.055(4) -0.011(4) -0.006(4) -0.001(4)
C143 0.062(5) 0.073(6) 0.069(5) 0.010(4) -0.018(4) 0.000(4)
C144 0.056(4) 0.058(5) 0.050(4) 0.005(4) -0.003(4) -0.010(4)
C145 0.064(4) 0.056(5) 0.040(3) -0.014(3) 0.009(3) -0.007(4)
C146 0.054(4) 0.046(4) 0.046(3) -0.010(3) -0.006(3) 0.008(4)
C147 0.102(5) 0.091(6) 0.064(4) 0.008(4) -0.037(4) -0.039(5)
C151 0.071(4) 0.044(4) 0.032(3) 0.002(3) 0.002(3) 0.000(4)
C152 0.110(6) 0.036(4) 0.045(4) -0.007(3) 0.010(4) 0.004(4)
C153 0.140(7) 0.059(5) 0.046(4) 0.006(4) 0.022(4) -0.008(5)
C154 0.135(7) 0.056(5) 0.043(4) 0.012(4) 0.006(4) -0.017(5)
C155 0.112(6) 0.044(4) 0.055(4) 0.007(4) 0.011(4) 0.008(4)
C156 0.093(5) 0.053(5) 0.043(4) 0.000(3) 0.007(4) -0.005(4)
C157 0.184(8) 0.074(6) 0.053(4) 0.024(4) 0.008(5) -0.027(6)
C161 0.087(6) 0.054(5) 0.039(4) -0.003(3) 0.009(4) -0.012(5)
C162 0.135(6) 0.057(5) 0.071(4) 0.009(4) -0.036(4) -0.034(5)
C163 0.189(8) 0.102(7) 0.109(6) 0.026(5) -0.046(6) -0.012(7)
C164 0.153(8) 0.118(7) 0.106(6) 0.017(6) 0.002(6) -0.052(7)
C165 0.109(6) 0.143(7) 0.088(5) -0.026(6) -0.006(5) -0.035(6)
C166 0.100(7) 0.120(7) 0.044(4) -0.021(5) 0.015(4) -0.062(6)
C171 0.077(5) 0.038(4) 0.034(3) -0.001(3) -0.004(4) 0.005(4)
C172 0.067(5) 0.059(5) 0.057(4) -0.009(4) -0.007(4) -0.005(4)
C173 0.067(5) 0.076(6) 0.085(6) -0.012(5) 0.007(5) 0.009(5)
C174 0.084(6) 0.084(6) 0.102(6) 0.003(6) -0.029(6) 0.034(5)
C175 0.111(7) 0.100(7) 0.077(6) 0.008(5) -0.016(6) 0.031(6)
C176 0.069(5) 0.086(6) 0.062(5) -0.008(4) -0.012(4) 0.032(4)

loop_
_atom_type_symbol
_atom_type_description
_atom_type_scat_dispersion_real
_atom_type_scat_dispersion_imag
_atom_type_scat_source
C C 0.0181 0.0091 'International Tables Vol C Tables 4.2.6.8 and 6.1.1.4'
H H 0.0000 0.0000 'International Tables Vol C Tables 4.2.6.8 and 6.1.1.4'
B B 0.0090 0.0039 'International Tables Vol C Tables 4.2.6.8 and 6.1.1.4'
N N 0.0311 0.0180 'International Tables Vol C Tables 4.2.6.8 and 6.1.1.4'

loop_
_geom_angle_atom_site_label_1
_geom_angle_atom_site_label_2
_geom_angle_atom_site_label_3
_geom_angle
N8 B1 N10 101.8(4)
N8 B1 C61 108.8(5)
N10 B1 C61 109.4(5)
N8 B1 C71 112.3(5)
N10 B1 C71 109.5(5)
C61 B1 C71 114.3(5)
N18 B2 N16 100.5(4)
N18 B2 C121 109.7(5)
N16 B2 C121 109.9(5)
N18 B2 C111 110.6(5)
N16 B2 C111 110.8(5)
C121 B2 C111 114.4(5)
C161 B3 C171 114.2(6)
C161 B3 N20 112.7(5)
C171 B3 N20 107.6(5)
C161 B3 N22 110.4(5)
C171 B3 N22 110.4(5)
N20 B3 N22 100.6(4)
C2 C1 C6 119.6(5)
C2 C1 C19 120.3(5)
C6 C1 C19 120.0(5)
C1 C2 C3 122.1(5)
C1 C2 H2 118.9
C3 C2 H2 118.9
C2 C3 C4 118.2(5)
C2 C3 C13 120.8(5)
C4 C3 C13 120.9(5)
C5 C4 C3 120.1(5)
C5 C4 H4 119.9
C3 C4 H4 119.9
C4 C5 C6 121.1(5)
C4 C5 C7 121.3(5)
C6 C5 C7 117.6(5)
C5 C6 C1 118.7(5)
C5 C6 H6 120.6
C1 C6 H6 120.6
N8 C7 N12 123.9(5)
N8 C7 C5 121.4(5)
N12 C7 C5 114.7(5)
C7 N8 C31 119.1(4)
C7 N8 B1 114.7(5)
C31 N8 B1 126.2(4)
C11 N10 C41 119.1(5)
C11 N10 B1 117.4(5)
C41 N10 B1 123.5(4)
N10 C11 N12 121.3(5)
N10 C11 C51 123.1(5)
N12 C11 C51 115.5(5)
C7 N12 C11 118.3(5)
N14 C13 N18 123.5(5)
N14 C13 C3 116.7(5)
N18 C13 C3 119.7(5)
C13 N14 C15 117.0(5)
N16 C15 N14 123.3(5)
N16 C15 C81 122.6(6)
N14 C15 C81 114.1(5)
C15 N16 C91 120.6(5)
C15 N16 B2 115.8(5)
C91 N16 B2 123.7(5)
C13 N18 C101 118.9(5)
C13 N18 B2 114.2(5)
C101 N18 B2 126.8(4)
N20 C19 N24 124.0(5)
N20 C19 C1 120.5(5)
N24 C19 C1 115.6(5)
C19 N20 C131 120.8(5)
C19 N20 B3 113.6(5)
C131 N20 B3 125.3(5)
C23 N22 C141 122.9(5)
C23 N22 B3 116.0(5)
C141 N22 B3 120.7(5)
N22 C23 N24 122.8(5)
N22 C23 C151 121.9(5)
N24 C23 C151 115.3(5)
C19 N24 C23 117.0(5)
C36 C31 C32 119.5(6)
C36 C31 N8 120.8(6)
C32 C31 N8 119.6(5)
C33 C32 C31 119.3(6)
C33 C32 H32 120.3
C31 C32 H32 120.3
C32 C33 C34 122.5(6)
C32 C33 H33 118.7
C34 C33 H33 118.7
C33 C34 C35 116.9(6)
C33 C34 C37 121.3(7)
C35 C34 C37 121.8(7)
C34 C35 C36 122.0(7)
C34 C35 H35 119.0
C36 C35 H35 119.0
C31 C36 C35 119.3(6)
C31 C36 H36 120.3
C35 C36 H36 120.3
C34 C37 H37A 109.5
C34 C37 H37B 109.5
H37A C37 H37B 109.5
C34 C37 H37C 109.5
H37A C37 H37C 109.5
H37B C37 H37C 109.5
C42 C41 C46 119.6(6)
C42 C41 N10 122.0(5)
C46 C41 N10 118.2(5)
C41 C42 C43 120.5(6)
C41 C42 H42 119.8
C43 C42 H42 119.8
C42 C43 C44 121.3(7)
C42 C43 H43 119.3
C44 C43 H43 119.3
C45 C44 C43 117.6(7)
C45 C44 C47 119.7(7)
C43 C44 C47 122.6(8)
C44 C45 C46 122.1(7)
C44 C45 H45 119.0
C46 C45 H45 119.0
C41 C46 C45 118.8(6)
C41 C46 H46 120.6
C45 C46 H46 120.6
C44 C47 H47A 109.5
C44 C47 H47B 109.5
H47A C47 H47B 109.5
C44 C47 H47C 109.5
H47A C47 H47C 109.5
H47B C47 H47C 109.5
C52 C51 C56 118.3(6)
C52 C51 C11 120.2(6)
C56 C51 C11 121.4(6)
C51 C52 C53 121.0(6)
C51 C52 H52 119.5
C53 C52 H52 119.5
C54 C53 C52 119.9(7)
C54 C53 H53 120.0
C52 C53 H53 120.0
C55 C54 C53 119.1(7)
C55 C54 C57 118.6(8)
C53 C54 C57 122.2(7)
C54 C55 C56 121.3(7)
C54 C55 H55 119.4
C56 C55 H55 119.4
C55 C56 C51 120.2(6)
C55 C56 H56 119.9
C51 C56 H56 119.9
C54 C57 H57A 109.5
C54 C57 H57B 109.5
H57A C57 H57B 109.5
C54 C57 H57C 109.5
H57A C57 H57C 109.5
H57B C57 H57C 109.5
C62 C61 C66 113.2(6)
C62 C61 B1 123.0(6)
C66 C61 B1 123.7(6)
C63 C62 C61 126.3(7)
C63 C62 H62 116.9
C61 C62 H62 116.9
C62 C63 C64 117.3(8)
C62 C63 H63 121.4
C64 C63 H63 121.4
C65 C64 C63 120.7(8)
C65 C64 H64 119.6
C63 C64 H64 119.6
C64 C65 C66 119.9(8)
C64 C65 H65 120.1
C66 C65 H65 120.1
C65 C66 C61 122.5(7)
C65 C66 H66 118.7
C61 C66 H66 118.7
C76 C71 C72 117.3(6)
C76 C71 B1 120.3(6)
C72 C71 B1 121.7(6)
C73 C72 C71 120.1(7)
C73 C72 H72 119.9
C71 C72 H72 119.9
C74 C73 C72 122.2(8)
C74 C73 H73 118.9
C72 C73 H73 118.9
C73 C74 C75 118.3(8)
C73 C74 H74 120.8
C75 C74 H74 120.8
C76 C75 C74 119.9(8)
C76 C75 H75 120.1
C74 C75 H75 120.1
C75 C76 C71 122.1(7)
C75 C76 H76 118.9
C71 C76 H76 118.9
C86 C81 C82 118.5(6)
C86 C81 C15 121.9(6)
C82 C81 C15 119.5(5)
C83 C82 C81 121.3(6)
C83 C82 H82 119.3
C81 C82 H82 119.3
C84 C83 C82 119.0(7)
C84 C83 H83 120.5
C82 C83 H83 120.5
C83 C84 C85 120.4(7)
C83 C84 C87 119.2(7)
C85 C84 C87 120.4(7)
C84 C85 C86 120.1(7)
C84 C85 H85 120.0
C86 C85 H85 120.0
C81 C86 C85 120.6(6)
C81 C86 H86 119.7
C85 C86 H86 119.7
C84 C87 H87A 109.5
C84 C87 H87B 109.5
H87A C87 H87B 109.5
C84 C87 H87C 109.5
H87A C87 H87C 109.5
H87B C87 H87C 109.5
C96 C91 C92 118.7(6)
C96 C91 N16 122.0(6)
C92 C91 N16 119.2(5)
C93 C92 C91 119.4(6)
C93 C92 H92 120.3
C91 C92 H92 120.3
C94 C93 C92 121.2(6)
C94 C93 H93 119.4
C92 C93 H93 119.4
C93 C94 C95 117.6(6)
C93 C94 C97 120.6(7)
C95 C94 C97 121.8(7)
C96 C95 C94 121.3(6)
C96 C95 H95 119.3
C94 C95 H95 119.3
C95 C96 C91 121.6(6)
C95 C96 H96 119.2
C91 C96 H96 119.2
C94 C97 H97A 109.5
C94 C97 H97B 109.5
H97A C97 H97B 109.5
C94 C97 H97C 109.5
H97A C97 H97C 109.5
H97B C97 H97C 109.5
C106 C101 C102 118.0(6)
C106 C101 N18 121.3(5)
C102 C101 N18 120.8(5)
C103 C102 C101 118.8(6)
C103 C102 H102 120.6
C101 C102 H102 120.6
C102 C103 C104 122.5(6)
C102 C103 H103 118.8
C104 C103 H103 118.8
C103 C104 C105 118.0(7)
C103 C104 C107 120.9(7)
C105 C104 C107 121.1(8)
C106 C105 C104 119.7(7)
C106 C105 H105 120.1
C104 C105 H105 120.1
C105 C106 C101 122.7(6)
C105 C106 H106 118.6
C101 C106 H106 118.6
C104 C107 H10A 109.5
C104 C107 H10B 109.5
H10A C107 H10B 109.5
C104 C107 H10C 109.5
H10A C107 H10C 109.5
H10B C107 H10C 109.5
C112 C111 C116 116.0(6)
C112 C111 B2 121.7(6)
C116 C111 B2 122.2(5)
C113 C112 C111 122.1(6)
C113 C112 H112 118.9
C111 C112 H112 118.9
C114 C113 C112 120.6(7)
C114 C113 H113 119.7
C112 C113 H113 119.7
C113 C114 C115 119.2(7)
C113 C114 H114 120.4
C115 C114 H114 120.4
C114 C115 C116 121.6(7)
C114 C115 H115 119.2
C116 C115 H115 119.2
C115 C116 C111 120.5(6)
C115 C116 H116 119.8
C111 C116 H116 119.8
C126 C121 C122 115.5(6)
C126 C121 B2 123.7(6)
C122 C121 B2 120.7(6)
C123 C122 C121 121.7(7)
C123 C122 H122 119.2
C121 C122 H122 119.2
C124 C123 C122 120.8(7)
C124 C123 H123 119.6
C122 C123 H123 119.6
C123 C124 C125 118.7(7)
C123 C124 H124 120.7
C125 C124 H124 120.7
C126 C125 C124 119.2(7)
C126 C125 H125 120.4
C124 C125 H125 120.4
C121 C126 C125 124.1(7)
C121 C126 H126 117.9
C125 C126 H126 117.9
C136 C131 C132 118.5(6)
C136 C131 N20 119.7(6)
C132 C131 N20 121.7(6)
C131 C132 C133 119.5(7)
C131 C132 H132 120.2
C133 C132 H132 120.2
C134 C133 C132 122.4(8)
C134 C133 H133 118.8
C132 C133 H133 118.8
C133 C134 C135 118.7(7)
C133 C134 C137 121.8(9)
C135 C134 C137 119.5(9)
C134 C135 C136 119.9(8)
C134 C135 H135 120.0
C136 C135 H135 120.0
C131 C136 C135 120.9(7)
C131 C136 H136 119.5
C135 C136 H136 119.5
C134 C137 H13A 109.5
C134 C137 H13B 109.5
H13A C137 H13B 109.5
C134 C137 H13C 109.5
H13A C137 H13C 109.5
H13B C137 H13C 109.5
C142 C141 C146 118.7(6)
C142 C141 N22 119.6(5)
C146 C141 N22 121.6(6)
C143 C142 C141 121.2(6)
C143 C142 H142 119.4
C141 C142 H142 119.4
C142 C143 C144 120.5(6)
C142 C143 H143 119.8
C144 C143 H143 119.8
C145 C144 C143 117.7(6)
C145 C144 C147 121.0(7)
C143 C144 C147 121.2(7)
C144 C145 C146 122.0(6)
C144 C145 H145 119.0
C146 C145 H145 119.0
C145 C146 C141 119.8(6)
C145 C146 H146 120.1
C141 C146 H146 120.1
C144 C147 H14A 109.5
C144 C147 H14B 109.5
H14A C147 H14B 109.5
C144 C147 H14C 109.5
H14A C147 H14C 109.5
H14B C147 H14C 109.5
C156 C151 C152 118.3(5)
C156 C151 C23 120.2(5)
C152 C151 C23 121.5(6)
C153 C152 C151 119.6(6)
C153 C152 H152 120.2
C151 C152 H152 120.2
C154 C153 C152 121.6(6)
C154 C153 H153 119.2
C152 C153 H153 119.2
C155 C154 C153 117.9(6)
C155 C154 C157 120.7(7)
C153 C154 C157 121.4(7)
C156 C155 C154 122.1(6)
C156 C155 H155 118.9
C154 C155 H155 118.9
C155 C156 C151 120.3(6)
C155 C156 H156 119.8
C151 C156 H156 119.8
C154 C157 H15A 109.5
C154 C157 H15B 109.5
H15A C157 H15B 109.5
C154 C157 H15C 109.5
H15A C157 H15C 109.5
H15B C157 H15C 109.5
C166 C161 C162 116.8(8)
C166 C161 B3 122.2(7)
C162 C161 B3 120.7(7)
C161 C162 C163 122.0(8)
C161 C162 H162 119.0
C163 C162 H162 119.0
C164 C163 C162 115.3(11)
C164 C163 H163 122.4
C162 C163 H163 122.4
C163 C164 C165 128.5(11)
C163 C164 H164 115.7
C165 C164 H164 115.7
C164 C165 C166 112.5(9)
C164 C165 H165 123.8
C166 C165 H165 123.8
C161 C166 C165 124.6(9)
C161 C166 H166 117.7
C165 C166 H166 117.7
C176 C171 C172 112.9(6)
C176 C171 B3 121.6(6)
C172 C171 B3 125.3(5)
C173 C172 C171 125.0(6)
C173 C172 H172 117.5
C171 C172 H172 117.5
C174 C173 C172 119.2(7)
C174 C173 H173 120.4
C172 C173 H173 120.4
C173 C174 C175 118.2(7)
C173 C174 H174 120.9
C175 C174 H174 120.9
C176 C175 C174 120.2(7)
C176 C175 H175 119.9
C174 C175 H175 119.9
C175 C176 C171 124.5(7)
C175 C176 H176 117.7
C171 C176 H176 117.7

loop_
_geom_bond_atom_site_label_1
_geom_bond_atom_site_label_2
_geom_bond_distance
B1 N8 1.585(7)
B1 N10 1.593(7)
B1 C61 1.603(9)
B1 C71 1.621(8)
B2 N18 1.586(8)
B2 N16 1.589(7)
B2 C121 1.600(9)
B2 C111 1.622(8)
B3 C161 1.576(10)
B3 C171 1.589(9)
B3 N20 1.591(8)
B3 N22 1.599(8)
C1 C2 1.370(7)
C1 C6 1.400(6)
C1 C19 1.504(7)
C2 C3 1.396(7)
C2 H2 0.9400
C3 C4 1.398(7)
C3 C13 1.495(7)
C4 C5 1.381(7)
C4 H4 0.9400
C5 C6 1.400(7)
C5 C7 1.506(7)
C6 H6 0.9400
C7 N8 1.333(6)
C7 N12 1.342(6)
N8 C31 1.446(7)
N10 C11 1.332(6)
N10 C41 1.445(6)
C11 N12 1.369(6)
C11 C51 1.475(8)
C13 N14 1.334(6)
C13 N18 1.350(6)
N14 C15 1.355(7)
C15 N16 1.334(6)
C15 C81 1.484(7)
N16 C91 1.439(7)
N18 C101 1.433(7)
C19 N20 1.326(6)
C19 N24 1.337(6)
N20 C131 1.421(7)
N22 C23 1.324(6)
N22 C141 1.429(7)
C23 N24 1.348(6)
C23 C151 1.490(7)
C31 C36 1.372(7)
C31 C32 1.393(7)
C32 C33 1.377(8)
C32 H32 0.9400
C33 C34 1.377(8)
C33 H33 0.9400
C34 C35 1.384(9)
C34 C37 1.504(8)
C35 C36 1.394(8)
C35 H35 0.9400
C36 H36 0.9400
C37 H37A 0.9700
C37 H37B 0.9700
C37 H37C 0.9700
C41 C42 1.368(8)
C41 C46 1.388(7)
C42 C43 1.383(8)
C42 H42 0.9400
C43 C44 1.385(9)
C43 H43 0.9400
C44 C45 1.370(9)
C44 C47 1.532(9)
C45 C46 1.399(8)
C45 H45 0.9400
C46 H46 0.9400
C47 H47A 0.9700
C47 H47B 0.9700
C47 H47C 0.9700
C51 C52 1.368(7)
C51 C56 1.395(8)
C52 C53 1.395(8)
C52 H52 0.9400
C53 C54 1.377(9)
C53 H53 0.9400
C54 C55 1.363(9)
C54 C57 1.558(9)
C55 C56 1.377(9)
C55 H55 0.9400
C56 H56 0.9400
C57 H57A 0.9700
C57 H57B 0.9700
C57 H57C 0.9700
C61 C62 1.388(9)
C61 C66 1.398(8)
C62 C63 1.349(9)
C62 H62 0.9400
C63 C64 1.377(10)
C63 H63 0.9400
C64 C65 1.355(10)
C64 H64 0.9400
C65 C66 1.378(9)
C65 H65 0.9400
C66 H66 0.9400
C71 C76 1.390(8)
C71 C72 1.394(7)
C72 C73 1.390(9)
C72 H72 0.9400
C73 C74 1.353(10)
C73 H73 0.9400
C74 C75 1.406(10)
C74 H74 0.9400
C75 C76 1.372(8)
C75 H75 0.9400
C76 H76 0.9400
C81 C86 1.373(7)
C81 C82 1.400(8)
C82 C83 1.384(8)
C82 H82 0.9400
C83 C84 1.376(9)
C83 H83 0.9400
C84 C85 1.384(9)
C84 C87 1.540(9)
C85 C86 1.385(8)
C85 H85 0.9400
C86 H86 0.9400
C87 H87A 0.9700
C87 H87B 0.9700
C87 H87C 0.9700
C91 C96 1.362(7)
C91 C92 1.396(7)
C92 C93 1.390(8)
C92 H92 0.9400
C93 C94 1.383(8)
C93 H93 0.9400
C94 C95 1.386(8)
C94 C97 1.527(9)
C95 C96 1.360(8)
C95 H95 0.9400
C96 H96 0.9400
C97 H97A 0.9700
C97 H97B 0.9700
C97 H97C 0.9700
C101 C106 1.379(7)
C101 C102 1.402(8)
C102 C103 1.381(8)
C102 H102 0.9400
C103 C104 1.382(9)
C103 H103 0.9400
C104 C105 1.389(9)
C104 C107 1.509(9)
C105 C106 1.363(8)
C105 H105 0.9400
C106 H106 0.9400
C107 H10A 0.9700
C107 H10B 0.9700
C107 H10C 0.9700
C111 C112 1.402(7)
C111 C116 1.410(8)
C112 C113 1.387(8)
C112 H112 0.9400
C113 C114 1.350(10)
C113 H113 0.9400
C114 C115 1.378(9)
C114 H114 0.9400
C115 C116 1.382(8)
C115 H115 0.9400
C116 H116 0.9400
C121 C126 1.375(8)
C121 C122 1.406(8)
C122 C123 1.389(9)
C122 H122 0.9400
C123 C124 1.380(9)
C123 H123 0.9400
C124 C125 1.392(9)
C124 H124 0.9400
C125 C126 1.380(9)
C125 H125 0.9400
C126 H126 0.9400
C131 C136 1.382(8)
C131 C132 1.383(8)
C132 C133 1.386(9)
C132 H132 0.9400
C133 C134 1.360(10)
C133 H133 0.9400
C134 C135 1.372(10)
C134 C137 1.549(10)
C135 C136 1.405(8)
C135 H135 0.9400
C136 H136 0.9400
C137 H13A 0.9700
C137 H13B 0.9700
C137 H13C 0.9700
C141 C142 1.384(8)
C141 C146 1.387(7)
C142 C143 1.374(8)
C142 H142 0.9400
C143 C144 1.400(8)
C143 H143 0.9400
C144 C145 1.377(8)
C144 C147 1.532(8)
C145 C146 1.380(7)
C145 H145 0.9400
C146 H146 0.9400
C147 H14A 0.9700
C147 H14B 0.9700
C147 H14C 0.9700
C151 C156 1.386(8)
C151 C152 1.399(7)
C152 C153 1.380(8)
C152 H152 0.9400
C153 C154 1.375(9)
C153 H153 0.9400
C154 C155 1.369(8)
C154 C157 1.522(8)
C155 C156 1.366(7)
C155 H155 0.9400
C156 H156 0.9400
C157 H15A 0.9700
C157 H15B 0.9700
C157 H15C 0.9700
C161 C166 1.374(9)
C161 C162 1.396(9)
C162 C163 1.422(11)
C162 H162 0.9400
C163 C164 1.339(13)
C163 H163 0.9400
C164 C165 1.377(12)
C164 H164 0.9400
C165 C166 1.425(10)
C165 H165 0.9400
C166 H166 0.9400
C171 C176 1.379(7)
C171 C172 1.384(8)
C172 C173 1.384(8)
C172 H172 0.9400
C173 C174 1.375(9)
C173 H173 0.9400
C174 C175 1.377(10)
C174 H174 0.9400
C175 C176 1.375(9)
C175 H175 0.9400
C176 H176 0.9400

loop_
_geom_torsion_atom_site_label_1
_geom_torsion_atom_site_label_2
_geom_torsion_atom_site_label_3
_geom_torsion_atom_site_label_4
_geom_torsion
C6 C1 C2 C3 -1.9(9)
C19 C1 C2 C3 178.2(5)
C1 C2 C3 C4 0.1(8)
C1 C2 C3 C13 -179.5(5)
C2 C3 C4 C5 0.6(8)
C13 C3 C4 C5 -179.7(5)
C3 C4 C5 C6 0.4(9)
C3 C4 C5 C7 -178.9(5)
C4 C5 C6 C1 -2.2(9)
C7 C5 C6 C1 177.1(5)
C2 C1 C6 C5 2.9(8)
C19 C1 C6 C5 -177.2(5)
C4 C5 C7 N8 41.3(8)
C6 C5 C7 N8 -138.0(6)
C4 C5 C7 N12 -139.7(6)
C6 C5 C7 N12 41.0(7)
N12 C7 N8 C31 -155.7(5)
C5 C7 N8 C31 23.2(7)
N12 C7 N8 B1 22.1(8)
C5 C7 N8 B1 -159.0(5)
N10 B1 N8 C7 -47.7(6)
C61 B1 N8 C7 67.8(6)
C71 B1 N8 C7 -164.7(5)
N10 B1 N8 C31 130.0(5)
C61 B1 N8 C31 -114.6(6)
C71 B1 N8 C31 13.0(8)
N8 B1 N10 C11 44.4(6)
C61 B1 N10 C11 -70.6(6)
C71 B1 N10 C11 163.4(5)
N8 B1 N10 C41 -134.7(5)
C61 B1 N10 C41 110.2(6)
C71 B1 N10 C41 -15.7(7)
C41 N10 C11 N12 165.3(5)
B1 N10 C11 N12 -13.9(8)
C41 N10 C11 C51 -15.8(8)
B1 N10 C11 C51 165.0(5)
N8 C7 N12 C11 15.6(8)
C5 C7 N12 C11 -163.4(5)
N10 C11 N12 C7 -20.1(8)
C51 C11 N12 C7 161.0(5)
C2 C3 C13 N14 -142.9(5)
C4 C3 C13 N14 37.4(8)
C2 C3 C13 N18 34.3(8)
C4 C3 C13 N18 -145.4(5)
N18 C13 N14 C15 15.8(8)
C3 C13 N14 C15 -167.1(5)
C13 N14 C15 N16 -20.6(8)
C13 N14 C15 C81 160.0(5)
N14 C15 N16 C91 163.9(5)
C81 C15 N16 C91 -16.7(8)
N14 C15 N16 B2 -15.2(8)
C81 C15 N16 B2 164.2(5)
N18 B2 N16 C15 47.0(6)
C121 B2 N16 C15 -68.6(6)
C111 B2 N16 C15 164.0(5)
N18 B2 N16 C91 -132.0(5)
C121 B2 N16 C91 112.4(6)
C111 B2 N16 C91 -15.1(7)
N14 C13 N18 C101 -153.6(5)
C3 C13 N18 C101 29.5(7)
N14 C13 N18 B2 23.6(7)
C3 C13 N18 B2 -153.4(5)
N16 B2 N18 C13 -50.7(6)
C121 B2 N18 C13 65.1(6)
C111 B2 N18 C13 -167.9(5)
N16 B2 N18 C101 126.2(5)
C121 B2 N18 C101 -118.0(6)
C111 B2 N18 C101 9.1(7)
C2 C1 C19 N20 -147.0(5)
C6 C1 C19 N20 33.2(8)
C2 C1 C19 N24 33.3(7)
C6 C1 C19 N24 -146.6(5)
N24 C19 N20 C131 -149.6(5)
C1 C19 N20 C131 30.7(7)
N24 C19 N20 B3 24.4(7)
C1 C19 N20 B3 -155.4(5)
C161 B3 N20 C19 -168.5(5)
C171 B3 N20 C19 64.7(6)
N22 B3 N20 C19 -50.9(6)
C161 B3 N20 C131 5.1(8)
C171 B3 N20 C131 -121.7(6)
N22 B3 N20 C131 122.7(5)
C161 B3 N22 C23 164.7(5)
C171 B3 N22 C23 -68.1(6)
N20 B3 N22 C23 45.4(6)
C161 B3 N22 C141 -8.3(8)
C171 B3 N22 C141 119.0(6)
N20 B3 N22 C141 -127.5(5)
C141 N22 C23 N24 161.0(5)
B3 N22 C23 N24 -11.8(8)
C141 N22 C23 C151 -16.5(8)
B3 N22 C23 C151 170.7(5)
N20 C19 N24 C23 16.7(8)
C1 C19 N24 C23 -163.6(5)
N22 C23 N24 C19 -23.7(8)
C151 C23 N24 C19 154.0(5)
C7 N8 C31 C36 -132.1(6)
B1 N8 C31 C36 50.3(8)
C7 N8 C31 C32 51.3(7)
B1 N8 C31 C32 -126.3(6)
C36 C31 C32 C33 6.3(8)
N8 C31 C32 C33 -177.0(5)
C31 C32 C33 C34 -1.2(9)
C32 C33 C34 C35 -2.8(10)
C32 C33 C34 C37 177.6(6)
C33 C34 C35 C36 1.8(10)
C37 C34 C35 C36 -178.6(6)
C32 C31 C36 C35 -7.3(9)
N8 C31 C36 C35 176.1(5)
C34 C35 C36 C31 3.2(10)
C11 N10 C41 C42 -55.0(8)
B1 N10 C41 C42 124.1(6)
C11 N10 C41 C46 129.5(5)
B1 N10 C41 C46 -51.3(7)
C46 C41 C42 C43 -4.0(9)
N10 C41 C42 C43 -179.5(5)
C41 C42 C43 C44 2.2(10)
C42 C43 C44 C45 -0.2(11)
C42 C43 C44 C47 -178.3(7)
C43 C44 C45 C46 0.1(11)
C47 C44 C45 C46 178.3(6)
C42 C41 C46 C45 3.9(8)
N10 C41 C46 C45 179.5(5)
C44 C45 C46 C41 -1.9(9)
N10 C11 C51 C52 140.1(6)
N12 C11 C51 C52 -40.9(8)
N10 C11 C51 C56 -43.9(9)
N12 C11 C51 C56 135.1(6)
C56 C51 C52 C53 2.5(10)
C11 C51 C52 C53 178.6(7)
C51 C52 C53 C54 0.1(12)
C52 C53 C54 C55 -2.9(13)
C52 C53 C54 C57 -179.8(8)
C53 C54 C55 C56 3.2(12)
C57 C54 C55 C56 -179.9(7)
C54 C55 C56 C51 -0.6(11)
C52 C51 C56 C55 -2.3(9)
C11 C51 C56 C55 -178.4(6)
N8 B1 C61 C62 45.5(8)
N10 B1 C61 C62 156.0(6)
C71 B1 C61 C62 -80.9(7)
N8 B1 C61 C66 -137.6(6)
N10 B1 C61 C66 -27.2(7)
C71 B1 C61 C66 96.0(7)
C66 C61 C62 C63 -3.4(11)
B1 C61 C62 C63 173.7(7)
C61 C62 C63 C64 3.4(13)
C62 C63 C64 C65 -1.8(13)
C63 C64 C65 C66 0.6(14)
C64 C65 C66 C61 -0.8(12)
C62 C61 C66 C65 2.0(9)
B1 C61 C66 C65 -175.2(6)
N8 B1 C71 C76 53.2(7)
N10 B1 C71 C76 -59.0(7)
C61 B1 C71 C76 177.8(5)
N8 B1 C71 C72 -136.3(5)
N10 B1 C71 C72 111.4(6)
C61 B1 C71 C72 -11.7(8)
C76 C71 C72 C73 1.1(9)
B1 C71 C72 C73 -169.7(6)
C71 C72 C73 C74 0.6(11)
C72 C73 C74 C75 -1.2(12)
C73 C74 C75 C76 0.1(11)
C74 C75 C76 C71 1.7(10)
C72 C71 C76 C75 -2.2(9)
B1 C71 C76 C75 168.7(6)
N16 C15 C81 C86 139.0(6)
N14 C15 C81 C86 -41.6(8)
N16 C15 C81 C82 -43.7(8)
N14 C15 C81 C82 135.7(6)
C86 C81 C82 C83 -2.1(9)
C15 C81 C82 C83 -179.5(6)
C81 C82 C83 C84 0.8(10)
C82 C83 C84 C85 -1.2(11)
C82 C83 C84 C87 -178.0(7)
C83 C84 C85 C86 2.9(12)
C87 C84 C85 C86 179.6(7)
C82 C81 C86 C85 3.8(10)
C15 C81 C86 C85 -178.8(6)
C84 C85 C86 C81 -4.3(11)
C15 N16 C91 C96 -51.6(8)
B2 N16 C91 C96 127.5(6)
C15 N16 C91 C92 127.9(6)
B2 N16 C91 C92 -53.1(7)
C96 C91 C92 C93 1.5(9)
N16 C91 C92 C93 -177.9(5)
C91 C92 C93 C94 0.4(10)
C92 C93 C94 C95 -2.6(10)
C92 C93 C94 C97 178.0(7)
C93 C94 C95 C96 3.0(11)
C97 C94 C95 C96 -177.6(7)
C94 C95 C96 C91 -1.1(11)
C92 C91 C96 C95 -1.2(9)
N16 C91 C96 C95 178.3(6)
C13 N18 C101 C106 46.2(7)
B2 N18 C101 C106 -130.5(6)
C13 N18 C101 C102 -134.5(6)
B2 N18 C101 C102 48.8(8)
C106 C101 C102 C103 -5.1(9)
N18 C101 C102 C103 175.5(5)
C101 C102 C103 C104 1.9(11)
C102 C103 C104 C105 1.9(12)
C102 C103 C104 C107 -179.5(7)
C103 C104 C105 C106 -2.3(11)
C107 C104 C105 C106 179.1(7)
C104 C105 C106 C101 -1.2(10)
C102 C101 C106 C105 4.9(9)
N18 C101 C106 C105 -175.8(6)
N18 B2 C111 C112 -124.2(6)
N16 B2 C111 C112 125.2(6)
C121 B2 C111 C112 0.2(8)
N18 B2 C111 C116 54.8(7)
N16 B2 C111 C116 -55.8(7)
C121 B2 C111 C116 179.3(6)
C116 C111 C112 C113 -2.4(9)
B2 C111 C112 C113 176.7(6)
C111 C112 C113 C114 2.3(12)
C112 C113 C114 C115 -1.6(13)
C113 C114 C115 C116 1.2(12)
C114 C115 C116 C111 -1.4(10)
C112 C111 C116 C115 1.9(9)
B2 C111 C116 C115 -177.1(6)
N18 B2 C121 C126 -138.7(5)
N16 B2 C121 C126 -29.1(8)
C111 B2 C121 C126 96.4(7)
N18 B2 C121 C122 42.0(7)
N16 B2 C121 C122 151.6(5)
C111 B2 C121 C122 -82.9(7)
C126 C121 C122 C123 -1.5(9)
B2 C121 C122 C123 177.9(6)
C121 C122 C123 C124 1.3(10)
C122 C123 C124 C125 -1.1(10)
C123 C124 C125 C126 1.1(10)
C122 C121 C126 C125 1.5(9)
B2 C121 C126 C125 -177.8(6)
C124 C125 C126 C121 -1.4(10)
C19 N20 C131 C136 49.9(7)
B3 N20 C131 C136 -123.3(6)
C19 N20 C131 C132 -134.2(6)
B3 N20 C131 C132 52.6(8)
C136 C131 C132 C133 -3.3(9)
N20 C131 C132 C133 -179.2(6)
C131 C132 C133 C134 3.1(11)
C132 C133 C134 C135 -1.7(11)
C132 C133 C134 C137 178.5(7)
C133 C134 C135 C136 0.5(10)
C137 C134 C135 C136 -179.6(6)
C132 C131 C136 C135 2.2(9)
N20 C131 C136 C135 178.3(5)
C134 C135 C136 C131 -0.8(9)
C23 N22 C141 C142 -54.6(7)
B3 N22 C141 C142 117.9(6)
C23 N22 C141 C146 130.3(6)
B3 N22 C141 C146 -57.2(7)
C146 C141 C142 C143 0.0(9)
N22 C141 C142 C143 -175.2(5)
C141 C142 C143 C144 -0.1(9)
C142 C143 C144 C145 0.0(9)
C142 C143 C144 C147 177.5(6)
C143 C144 C145 C146 0.4(9)
C147 C144 C145 C146 -177.1(5)
C144 C145 C146 C141 -0.5(9)
C142 C141 C146 C145 0.4(8)
N22 C141 C146 C145 175.5(5)
N22 C23 C151 C156 138.8(6)
N24 C23 C151 C156 -38.9(8)
N22 C23 C151 C152 -42.0(9)
N24 C23 C151 C152 140.3(6)
C156 C151 C152 C153 0.2(10)
C23 C151 C152 C153 -179.1(6)
C151 C152 C153 C154 -1.6(11)
C152 C153 C154 C155 0.9(12)
C152 C153 C154 C157 179.7(7)
C153 C154 C155 C156 1.2(12)
C157 C154 C155 C156 -177.6(7)
C154 C155 C156 C151 -2.7(11)
C152 C151 C156 C155 1.9(10)
C23 C151 C156 C155 -178.8(6)
C171 B3 C161 C166 174.8(5)
N20 B3 C161 C166 51.6(8)
N22 B3 C161 C166 -60.0(7)
C171 B3 C161 C162 -11.0(8)
N20 B3 C161 C162 -134.2(6)
N22 B3 C161 C162 114.1(6)
C166 C161 C162 C163 1.7(10)
B3 C161 C162 C163 -172.7(7)
C161 C162 C163 C164 -4.5(13)
C162 C163 C164 C165 6.2(17)
C163 C164 C165 C166 -4.4(16)
C162 C161 C166 C165 0.1(10)
B3 C161 C166 C165 174.5(6)
C164 C165 C166 C161 0.9(11)
C161 B3 C171 C176 -79.4(8)
N20 B3 C171 C176 46.6(8)
N22 B3 C171 C176 155.5(6)
C161 B3 C171 C172 94.9(7)
N20 B3 C171 C172 -139.1(6)
N22 B3 C171 C172 -30.2(8)
C176 C171 C172 C173 -0.5(10)
B3 C171 C172 C173 -175.2(6)
C171 C172 C173 C174 1.7(11)
C172 C173 C174 C175 -1.4(12)
C173 C174 C175 C176 0.1(13)
C174 C175 C176 C171 1.1(13)
C172 C171 C176 C175 -0.9(10)
B3 C171 C176 C175 174.0(7)

loop_
_platon_squeeze_void_nr
_platon_squeeze_void_average_x
_platon_squeeze_void_average_y
_platon_squeeze_void_average_z
_platon_squeeze_void_volume
_platon_squeeze_void_count_electrons
_platon_squeeze_void_content
1 0.045 0.140 0.201 33 3 ' '
2 -0.045 0.640 0.299 33 3 ' '
3 0.092 0.606 0.539 110 10 ' '
4 -0.092 0.106 0.961 110 10 ' '
5 0.408 0.394 0.039 110 10 ' '
6 0.237 0.612 0.819 107 11 ' '
7 0.263 0.388 0.319 107 11 ' '
8 0.455 0.860 0.701 33 3 ' '
9 0.592 0.894 0.461 110 10 ' '
10 0.545 0.360 0.799 33 3 ' '
11 0.737 0.888 0.181 107 11 ' '
12 0.763 0.112 0.681 107 11 ' '
